data_7720399
loop_
_publ_author_name
'K&#x159;elinov&#xe1;, Magda'
'Fort&#xe9;, J&#xe9;r&#xe9;my'
'Lacoma, Tom'
'Annesi, Giulia'
'Folda, Alessandra'
'Rigobello, Maria Pia'
'Salmain, Mich&#xe8;le'
'&#x160;t&#x11b;pni&#x10d;ka, Petr'
'Schulz, Ji&#x159;&#xed;'
'Bertrand, Beno&#xee;t'

_publ_section_title
;
 Combining gold(I/III) complexes and the ferrociphenol scaffold for the
 generation of bimetallic complexes with anticancer activity.
;
_journal_issue 12
_journal_name_full 'Dalton transactions (Cambridge, England : 2003)'
_journal_page_first 5038
_journal_page_last 5054
_journal_paper_doi 10.1039/d6dt00049e
_journal_volume 55
_journal_year 2026
_chemical_formula_moiety 'C49 H55 Au Fe N2 P +, C H2 Cl2, F6 P -'
_chemical_formula_sum 'C50 H57 Au Cl2 F6 Fe N2 P2'
_chemical_formula_weight 1185.63
_space_group_crystal_system triclinic
_space_group_IT_number 2
_space_group_name_Hall '-P 1'
_space_group_name_H-M_alt 'P -1'
_atom_sites_solution_hydrogens geom
_atom_sites_solution_primary dual
_audit_creation_date 2023-12-15
_audit_creation_method
;
Olex2 1.5
(compiled 2023.08.24 svn.re1ec1418 for OlexSys, GUI svn.r6817)
;
_audit_update_record
;
2025-07-01 deposited with the CCDC.	2026-03-02 downloaded from the CCDC.
;
_cell_angle_alpha 81.866(2)
_cell_angle_beta 73.881(2)
_cell_angle_gamma 78.051(2)
_cell_formula_units_Z 2
_cell_length_a 13.1491(7)
_cell_length_b 14.0080(7)
_cell_length_c 14.7986(8)
_cell_measurement_reflns_used 9742
_cell_measurement_temperature 200
_cell_measurement_theta_max 23.79
_cell_measurement_theta_min 2.16
_cell_volume 2551.6(2)
_computing_cell_refinement 'SAINT V8.40B (?, 2016)'
_computing_data_collection 'Bruker APEX4''
_computing_data_reduction 'SAINT V8.40B (?, 2016)'
_computing_molecular_graphics 'Olex2 1.5 (Dolomanov et al., 2009)'
_computing_publication_material 'Olex2 1.5 (Dolomanov et al., 2009)'
_computing_structure_refinement 'SHELXL 2019/3 (Sheldrick, 2015)'
_computing_structure_solution 'SHELXT 2018/2 (Sheldrick, 2018)'
_diffrn_ambient_temperature 200
_diffrn_measured_fraction_theta_full 0.999
_diffrn_measured_fraction_theta_max 0.995
_diffrn_measurement_device_type 'Bruker APEX-II CCD'
_diffrn_measurement_method '\f and \w scans'
_diffrn_radiation_type MoK\a
_diffrn_radiation_wavelength 0.71073
_diffrn_reflns_av_R_equivalents 0.0689
_diffrn_reflns_av_unetI/netI 0.0622
_diffrn_reflns_Laue_measured_fraction_full 0.999
_diffrn_reflns_Laue_measured_fraction_max 0.995
_diffrn_reflns_limit_h_max 17
_diffrn_reflns_limit_h_min -17
_diffrn_reflns_limit_k_max 18
_diffrn_reflns_limit_k_min -18
_diffrn_reflns_limit_l_max 19
_diffrn_reflns_limit_l_min -19
_diffrn_reflns_number 59051
_diffrn_reflns_point_group_measured_fraction_full 0.999
_diffrn_reflns_point_group_measured_fraction_max 0.995
_diffrn_reflns_theta_full 25.242
_diffrn_reflns_theta_max 28.396
_diffrn_reflns_theta_min 1.638
_diffrn_source 'fine-focus sealed tube'
_exptl_absorpt_coefficient_mu 3.380
_exptl_absorpt_correction_T_max 0.7457
_exptl_absorpt_correction_T_min 0.6032
_exptl_absorpt_correction_type multi-scan
_exptl_absorpt_process_details
;
SADABS-2016/2 (Bruker,2016/2) was used for absorption correction.
wR2(int) was 0.0783 before and 0.0537 after correction.
The Ratio of minimum to maximum transmission is 0.8089.
The \l/2 correction factor is Not present.
;
_exptl_crystal_colour 'clear orangish yellow'
_exptl_crystal_colour_lustre clear
_exptl_crystal_colour_modifier orangish
_exptl_crystal_colour_primary yellow
_exptl_crystal_density_diffrn 1.543
_exptl_crystal_density_method 'not measured'
_exptl_crystal_description block
_exptl_crystal_F_000 1188
_exptl_crystal_recrystallization_method 'Slow evaporation of a saturated solution in DCM/Petroleum ether'
_exptl_crystal_size_max 0.347
_exptl_crystal_size_mid 0.14
_exptl_crystal_size_min 0.094
_refine_diff_density_max 0.903
_refine_diff_density_min -0.822
_refine_diff_density_rms 0.111
_refine_ls_extinction_method none
_refine_ls_goodness_of_fit_ref 1.006
_refine_ls_hydrogen_treatment constr
_refine_ls_matrix_type full
_refine_ls_number_parameters 650
_refine_ls_number_reflns 12763
_refine_ls_number_restraints 133
_refine_ls_restrained_S_all 1.001
_refine_ls_R_factor_all 0.0583
_refine_ls_R_factor_gt 0.0360
_refine_ls_shift/su_max 0.001
_refine_ls_shift/su_mean 0.000
_refine_ls_structure_factor_coef Fsqd
_refine_ls_weighting_details 'w=1/[\s^2^(Fo^2^)+(0.0228P)^2^+1.4559P] where P=(Fo^2^+2Fc^2^)/3'
_refine_ls_weighting_scheme calc
_refine_ls_wR_factor_gt 0.0633
_refine_ls_wR_factor_ref 0.0699
_reflns_Friedel_coverage 0.000
_reflns_number_gt 10057
_reflns_number_total 12763
_reflns_threshold_expression 'I > 2\s(I)'
_cod_data_source_file d6dt00049e2.cif
_cod_data_source_block 4b
_cod_depositor_comments 'Adding full bibliography for 7720398--7720399.cif.'
_cod_database_code 7720399
_shelx_shelxl_version_number 2019/3
_shelx_space_group_comment
;
The symmetry employed for this shelxl refinement is uniquely defined
by the following loop, which should always be used as a source of
symmetry information in preference to the above space-group names.
They are only intended as comments.
;
_shelx_estimated_absorpt_t_max 0.742
_shelx_estimated_absorpt_t_min 0.387
_olex2_submission_special_instructions 'No special instructions were received'

loop_
_space_group_symop_operation_xyz
'x, y, z'
'-x, -y, -z'

loop_
_atom_site_label
_atom_site_type_symbol
_atom_site_fract_x
_atom_site_fract_y
_atom_site_fract_z
_atom_site_U_iso_or_equiv
_atom_site_adp_type
_atom_site_occupancy
_atom_site_site_symmetry_order
_atom_site_calc_flag
_atom_site_refinement_flags_posn
_atom_site_refinement_flags_adp
_atom_site_refinement_flags_occupancy
_atom_site_disorder_assembly
_atom_site_disorder_group
Au01 Au 0.72642(2) 0.17927(2) 0.73126(2) 0.02571(4) Uani 1 1 d . . . . .
Fe1 Fe 1.07218(4) 0.14219(4) 0.66419(4) 0.03196(13) Uani 1 1 d . . . . .
Cl2 Cl 0.10758(16) 0.45392(13) 0.81774(16) 0.1209(7) Uani 1 1 d D . . . .
Cl3 Cl -0.0093(8) 0.6435(8) 0.8419(9) 0.135(5) Uani 0.35 1 d . . P A 2
Cl4 Cl -0.0279(6) 0.6293(6) 0.8978(4) 0.138(3) Uani 0.65 1 d . . P A 1
P1 P 0.84734(7) 0.03921(6) 0.74833(7) 0.0251(2) Uani 1 1 d . . . . .
P2 P 0.35542(11) 0.72294(8) 0.76664(9) 0.0507(3) Uani 1 1 d . . . . .
F1 F 0.3440(4) 0.6819(3) 0.6785(3) 0.1301(16) Uani 1 1 d . . . . .
F2 F 0.4800(2) 0.6872(2) 0.7320(3) 0.0906(10) Uani 1 1 d . . . . .
F3 F 0.3446(3) 0.61982(19) 0.8231(2) 0.0987(12) Uani 1 1 d . . . . .
F4 F 0.2325(3) 0.7582(3) 0.8036(4) 0.152(2) Uani 1 1 d . . . . .
F5 F 0.3668(3) 0.82629(19) 0.7094(2) 0.0888(11) Uani 1 1 d . . . . .
F6 F 0.3733(3) 0.7648(2) 0.8540(2) 0.1023(12) Uani 1 1 d . . . . .
N1 N 0.5034(2) 0.2882(2) 0.7361(2) 0.0310(7) Uani 1 1 d . . . . .
N2 N 0.6081(2) 0.39323(19) 0.7086(2) 0.0310(7) Uani 1 1 d . . . . .
C1 C 0.8580(3) 0.0101(2) 0.8689(2) 0.0281(8) Uani 1 1 d . . . . .
C2 C 0.8982(3) -0.0843(3) 0.9010(3) 0.0352(9) Uani 1 1 d . . . . .
H2 H 0.919998 -0.134892 0.859526 0.042 Uiso 1 1 calc R U . . .
C3 C 0.9067(3) -0.1050(3) 0.9929(3) 0.0435(10) Uani 1 1 d . . . . .
H3 H 0.935312 -0.169560 1.014013 0.052 Uiso 1 1 calc R U . . .
C4 C 0.8742(3) -0.0331(3) 1.0537(3) 0.0463(11) Uani 1 1 d . . . . .
H4 H 0.879871 -0.048110 1.116982 0.056 Uiso 1 1 calc R U . . .
C5 C 0.8332(3) 0.0609(3) 1.0236(3) 0.0450(10) Uani 1 1 d . . . . .
H5 H 0.811039 0.110788 1.065909 0.054 Uiso 1 1 calc R U . . .
C6 C 0.8244(3) 0.0826(3) 0.9316(3) 0.0362(9) Uani 1 1 d . . . . .
H6 H 0.795336 0.147327 0.911111 0.043 Uiso 1 1 calc R U . . .
C7 C 0.8053(3) -0.0660(2) 0.7203(2) 0.0279(8) Uani 1 1 d . . . . .
C8 C 0.6959(3) -0.0685(3) 0.7399(3) 0.0383(9) Uani 1 1 d . . . . .
H8 H 0.644484 -0.014318 0.765403 0.046 Uiso 1 1 calc R U . . .
C9 C 0.6616(4) -0.1495(3) 0.7225(3) 0.0493(11) Uani 1 1 d . . . . .
H9 H 0.586927 -0.151171 0.736890 0.059 Uiso 1 1 calc R U . . .
C10 C 0.7360(4) -0.2280(3) 0.6840(3) 0.0498(11) Uani 1 1 d . . . . .
H10 H 0.712669 -0.283332 0.671206 0.060 Uiso 1 1 calc R U . . .
C11 C 0.8444(4) -0.2255(3) 0.6645(3) 0.0497(11) Uani 1 1 d . . . . .
H11 H 0.895470 -0.279445 0.638141 0.060 Uiso 1 1 calc R U . . .
C12 C 0.8795(3) -0.1457(2) 0.6825(3) 0.0369(9) Uani 1 1 d . . . . .
H12 H 0.954338 -0.145162 0.669169 0.044 Uiso 1 1 calc R U . . .
C13 C 0.9774(3) 0.2705(3) 0.7095(3) 0.0453(11) Uani 1 1 d D U . . .
H13A H 0.898664 0.290717 0.714593 0.054 Uiso 0.45 1 calc R U P B 2
H13 H 0.897416 0.281080 0.734202 0.054 Uiso 0.55 1 calc R U P C 1
C14A C 1.0524(11) 0.2338(16) 0.7648(13) 0.044(4) Uani 0.55 1 d D U P D 1
H14A H 1.035324 0.217881 0.831246 0.053 Uiso 0.55 1 calc R U P D 1
C14B C 1.0250(15) 0.223(2) 0.7810(16) 0.039(4) Uani 0.45 1 d D U P D 2
H14B H 0.987582 0.201525 0.842689 0.046 Uiso 0.45 1 calc R U P D 2
C15B C 1.1366(17) 0.2135(15) 0.7471(11) 0.048(4) Uani 0.45 1 d D U P D 2
H15B H 1.187597 0.185574 0.782248 0.058 Uiso 0.45 1 calc R U P D 2
C15A C 1.1575(12) 0.2253(11) 0.7030(9) 0.044(4) Uani 0.55 1 d D U P D 1
H15A H 1.223344 0.200250 0.719634 0.053 Uiso 0.55 1 calc R U P D 1
C16B C 1.1605(14) 0.2517(13) 0.6527(12) 0.054(6) Uani 0.45 1 d D U P D 2
H16B H 1.230141 0.252237 0.611430 0.065 Uiso 0.45 1 calc R U P D 2
C16A C 1.1448(13) 0.2615(11) 0.6112(10) 0.047(3) Uani 0.55 1 d D U P D 1
H16A H 1.202089 0.267757 0.556281 0.056 Uiso 0.55 1 calc R U P D 1
C17B C 1.0619(11) 0.2893(16) 0.6305(10) 0.047(4) Uani 0.45 1 d D U P D 2
H17B H 1.053500 0.322085 0.571582 0.056 Uiso 0.45 1 calc R U P D 2
C17A C 1.0333(10) 0.2870(13) 0.6140(8) 0.040(3) Uani 0.55 1 d D U P D 1
H17A H 1.002766 0.310301 0.562121 0.048 Uiso 0.55 1 calc R U P D 1
C18 C 0.9827(3) 0.0365(2) 0.6788(2) 0.0265(8) Uani 1 1 d . . . . .
C19 C 1.0785(3) -0.0035(2) 0.7095(3) 0.0303(8) Uani 1 1 d . . . . .
H19 H 1.081036 -0.033131 0.770863 0.036 Uiso 1 1 calc R U . . .
C20 C 1.1677(3) 0.0088(3) 0.6333(3) 0.0372(9) Uani 1 1 d . . . . .
H20 H 1.241037 -0.010663 0.634361 0.045 Uiso 1 1 calc R U . . .
C21 C 1.1296(3) 0.0549(3) 0.5547(3) 0.0418(10) Uani 1 1 d . . . . .
H21 H 1.173136 0.071695 0.493847 0.050 Uiso 1 1 calc R U . . .
C22 C 1.0158(3) 0.0720(3) 0.5819(3) 0.0359(9) Uani 1 1 d . . . . .
H22 H 0.969667 0.101890 0.542605 0.043 Uiso 1 1 calc R U . . .
C23 C 0.6074(3) 0.2963(2) 0.7233(2) 0.0258(8) Uani 1 1 d . . . . .
C24 C 0.5060(3) 0.4460(3) 0.7114(3) 0.0422(10) Uani 1 1 d . . . . .
H24 H 0.486424 0.515215 0.702497 0.051 Uiso 1 1 calc R U . . .
C25 C 0.4398(3) 0.3803(3) 0.7291(3) 0.0418(10) Uani 1 1 d . . . . .
H25 H 0.364400 0.394074 0.735510 0.050 Uiso 1 1 calc R U . . .
C26 C 0.4652(3) 0.1958(2) 0.7553(3) 0.0297(8) Uani 1 1 d . . . . .
C27 C 0.4266(3) 0.1627(3) 0.8496(3) 0.0340(9) Uani 1 1 d . . . . .
C28 C 0.4237(3) 0.2175(3) 0.9315(3) 0.0440(10) Uani 1 1 d . . . . .
H28 H 0.446939 0.281587 0.905064 0.053 Uiso 1 1 calc R U . . .
C29 C 0.3103(4) 0.2390(4) 0.9954(4) 0.088(2) Uani 1 1 d . . . . .
H29A H 0.260878 0.273057 0.957685 0.132 Uiso 1 1 calc R U . . .
H29B H 0.309494 0.280374 1.043833 0.132 Uiso 1 1 calc R U . . .
H29C H 0.287672 0.177279 1.025875 0.132 Uiso 1 1 calc R U . . .
C30 C 0.5009(5) 0.1622(4) 0.9872(4) 0.0836(18) Uani 1 1 d . . . . .
H30A H 0.477809 0.100321 1.016513 0.125 Uiso 1 1 calc R U . . .
H30B H 0.501891 0.201716 1.036430 0.125 Uiso 1 1 calc R U . . .
H30C H 0.573196 0.148471 0.944905 0.125 Uiso 1 1 calc R U . . .
C31 C 0.3913(3) 0.0725(3) 0.8659(3) 0.0405(10) Uani 1 1 d . . . . .
H31 H 0.363785 0.046898 0.929019 0.049 Uiso 1 1 calc R U . . .
C32 C 0.3957(3) 0.0199(3) 0.7920(3) 0.0421(10) Uani 1 1 d . . . . .
H32 H 0.371088 -0.040975 0.804790 0.051 Uiso 1 1 calc R U . . .
C33 C 0.4353(3) 0.0554(3) 0.7005(3) 0.0415(10) Uani 1 1 d . . . . .
H33 H 0.438194 0.017945 0.650804 0.050 Uiso 1 1 calc R U . . .
C34 C 0.4714(3) 0.1447(3) 0.6782(3) 0.0343(9) Uani 1 1 d . . . . .
C35 C 0.5171(3) 0.1820(3) 0.5770(3) 0.0448(10) Uani 1 1 d D . . . .
H35 H 0.534304 0.247108 0.581667 0.054 Uiso 0.55 1 calc R U P E 1
H35A H 0.521708 0.253036 0.571439 0.054 Uiso 0.45 1 calc R U P F 2
C36 C 0.6252(3) 0.1206(4) 0.5349(3) 0.0581(13) Uani 1 1 d . . . . .
H36A H 0.673318 0.117367 0.575697 0.087 Uiso 1 1 calc R U . . .
H36B H 0.656646 0.150496 0.472009 0.087 Uiso 1 1 calc R U . . .
H36C H 0.615320 0.054297 0.529760 0.087 Uiso 1 1 calc R U . . .
C37A C 0.4346(15) 0.2054(12) 0.5172(16) 0.071(5) Uani 0.55 1 d D U P G 1
H37A H 0.401963 0.147755 0.520566 0.106 Uiso 0.55 1 calc R U P G 1
H37B H 0.470922 0.223168 0.451402 0.106 Uiso 0.55 1 calc R U P G 1
H37C H 0.378569 0.260287 0.541583 0.106 Uiso 0.55 1 calc R U P G 1
C37B C 0.449(2) 0.1618(16) 0.513(2) 0.088(8) Uani 0.45 1 d D U P G 2
H37D H 0.458245 0.091028 0.510246 0.131 Uiso 0.45 1 calc R U P G 2
H37E H 0.473639 0.193439 0.449515 0.131 Uiso 0.45 1 calc R U P G 2
H37F H 0.373263 0.188274 0.539647 0.131 Uiso 0.45 1 calc R U P G 2
C38 C 0.7034(3) 0.4363(2) 0.6886(3) 0.0323(9) Uani 1 1 d . . . . .
C39 C 0.7307(3) 0.4661(3) 0.7633(3) 0.0414(10) Uani 1 1 d . . . . .
C40 C 0.6650(4) 0.4539(3) 0.8638(3) 0.0612(14) Uani 1 1 d D . . . .
H40 H 0.596349 0.438308 0.857984 0.073 Uiso 0.5 1 calc R U P H 1
H40A H 0.602460 0.421418 0.868838 0.073 Uiso 0.5 1 calc R U P I 2
C41 C 0.6306(5) 0.5481(4) 0.9108(4) 0.093(2) Uani 1 1 d . . . . .
H41A H 0.694217 0.571069 0.915662 0.139 Uiso 1 1 calc R U . . .
H41B H 0.583757 0.536849 0.974122 0.139 Uiso 1 1 calc R U . . .
H41C H 0.591358 0.597709 0.873160 0.139 Uiso 1 1 calc R U . . .
C42B C 0.740(2) 0.3950(13) 0.923(2) 0.124(11) Uani 0.45 1 d D . P J 2
H42A H 0.774050 0.332361 0.897024 0.186 Uiso 0.45 1 calc R U P J 2
H42B H 0.698101 0.382830 0.988603 0.186 Uiso 0.45 1 calc R U P J 2
H42C H 0.795607 0.432388 0.922603 0.186 Uiso 0.45 1 calc R U P J 2
C42A C 0.713(2) 0.3623(8) 0.9192(17) 0.117(8) Uani 0.55 1 d D . P J 1
H42D H 0.719731 0.304303 0.886224 0.176 Uiso 0.55 1 calc R U P J 1
H42E H 0.664809 0.354816 0.982668 0.176 Uiso 0.55 1 calc R U P J 1
H42F H 0.783506 0.369279 0.923874 0.176 Uiso 0.55 1 calc R U P J 1
C43 C 0.8237(4) 0.5071(3) 0.7410(3) 0.0478(11) Uani 1 1 d . . . . .
H43 H 0.845794 0.527549 0.789990 0.057 Uiso 1 1 calc R U . . .
C44 C 0.8837(3) 0.5185(3) 0.6492(3) 0.0466(11) Uani 1 1 d . . . . .
H44 H 0.946922 0.546339 0.635727 0.056 Uiso 1 1 calc R U . . .
C45 C 0.8537(3) 0.4902(3) 0.5770(3) 0.0407(10) Uani 1 1 d . . . . .
H45 H 0.895519 0.499898 0.513942 0.049 Uiso 1 1 calc R U . . .
C46 C 0.7626(3) 0.4472(2) 0.5947(3) 0.0343(9) Uani 1 1 d . . . . .
C47 C 0.7330(3) 0.4121(3) 0.5141(3) 0.0415(10) Uani 1 1 d . . . . .
H47 H 0.666354 0.383184 0.541984 0.050 Uiso 1 1 calc R U . . .
C48 C 0.8206(4) 0.3316(4) 0.4662(4) 0.0714(15) Uani 1 1 d . . . . .
H48A H 0.886361 0.358300 0.435945 0.107 Uiso 1 1 calc R U . . .
H48B H 0.796355 0.306945 0.418426 0.107 Uiso 1 1 calc R U . . .
H48C H 0.835238 0.277817 0.513569 0.107 Uiso 1 1 calc R U . . .
C49 C 0.7072(6) 0.4962(4) 0.4434(4) 0.102(2) Uani 1 1 d . . . . .
H49A H 0.771507 0.525423 0.413761 0.154 Uiso 1 1 calc R U . . .
H49B H 0.649540 0.545823 0.475641 0.154 Uiso 1 1 calc R U . . .
H49C H 0.683895 0.472058 0.394755 0.154 Uiso 1 1 calc R U . . .
C50 C 0.1017(5) 0.5647(5) 0.8620(6) 0.120(3) Uani 1 1 d D . . . .
H50C H 0.096730 0.553981 0.930584 0.144 Uiso 0.35 1 calc R U P A 2
H50D H 0.167442 0.592302 0.830012 0.144 Uiso 0.35 1 calc R U P A 2
H50A H 0.134203 0.551116 0.916418 0.144 Uiso 0.65 1 calc R U P A 1
H50B H 0.145238 0.605886 0.812638 0.144 Uiso 0.65 1 calc R U P A 1

loop_
_atom_site_aniso_label
_atom_site_aniso_U_11
_atom_site_aniso_U_22
_atom_site_aniso_U_33
_atom_site_aniso_U_23
_atom_site_aniso_U_13
_atom_site_aniso_U_12
Au01 0.02229(7) 0.01714(6) 0.03631(8) -0.00193(5) -0.00684(5) -0.00158(5)
Fe1 0.0245(3) 0.0264(3) 0.0421(3) -0.0026(2) -0.0068(2) -0.0008(2)
Cl2 0.1029(15) 0.0915(12) 0.171(2) -0.0457(12) -0.0221(13) -0.0177(11)
Cl3 0.105(7) 0.068(4) 0.274(15) -0.050(8) -0.119(9) 0.012(5)
Cl4 0.105(3) 0.107(4) 0.193(6) -0.066(4) -0.006(4) -0.004(2)
P1 0.0251(5) 0.0180(4) 0.0323(5) -0.0035(4) -0.0096(4) 0.0000(3)
P2 0.0625(8) 0.0333(6) 0.0569(8) -0.0144(5) -0.0144(6) -0.0039(5)
F1 0.212(5) 0.090(3) 0.133(3) -0.049(2) -0.102(3) -0.020(3)
F2 0.066(2) 0.0625(19) 0.132(3) -0.0100(18) -0.006(2) -0.0113(16)
F3 0.108(3) 0.0435(16) 0.108(3) 0.0014(16) 0.029(2) -0.0157(16)
F4 0.063(3) 0.086(3) 0.282(6) -0.053(3) -0.005(3) 0.012(2)
F5 0.155(3) 0.0415(16) 0.075(2) 0.0000(14) -0.047(2) -0.0093(18)
F6 0.181(4) 0.069(2) 0.066(2) -0.0147(16) -0.046(2) -0.017(2)
N1 0.0225(16) 0.0244(15) 0.0393(19) 0.0031(13) 0.0000(14) -0.0039(12)
N2 0.0231(16) 0.0172(14) 0.047(2) -0.0010(13) -0.0014(14) -0.0011(12)
C1 0.0267(19) 0.0290(18) 0.030(2) -0.0058(15) -0.0078(16) -0.0046(15)
C2 0.045(2) 0.031(2) 0.030(2) -0.0019(16) -0.0119(18) -0.0075(17)
C3 0.054(3) 0.044(2) 0.036(2) 0.0036(18) -0.020(2) -0.012(2)
C4 0.051(3) 0.066(3) 0.028(2) -0.007(2) -0.014(2) -0.018(2)
C5 0.039(2) 0.059(3) 0.041(3) -0.025(2) -0.004(2) -0.011(2)
C6 0.031(2) 0.037(2) 0.040(2) -0.0098(17) -0.0042(18) -0.0046(17)
C7 0.036(2) 0.0206(16) 0.029(2) 0.0001(14) -0.0160(17) -0.0020(15)
C8 0.040(2) 0.0258(19) 0.051(3) -0.0048(17) -0.014(2) -0.0035(17)
C9 0.043(3) 0.037(2) 0.076(3) -0.004(2) -0.026(2) -0.013(2)
C10 0.069(3) 0.031(2) 0.061(3) -0.003(2) -0.028(3) -0.019(2)
C11 0.061(3) 0.029(2) 0.061(3) -0.0120(19) -0.019(2) -0.003(2)
C12 0.046(2) 0.0241(18) 0.041(2) -0.0067(16) -0.0127(19) -0.0024(17)
C13 0.036(2) 0.025(2) 0.074(3) -0.013(2) -0.013(2) -0.0003(17)
C14A 0.058(10) 0.029(7) 0.047(7) -0.003(5) -0.011(8) -0.018(8)
C14B 0.045(8) 0.028(7) 0.050(9) -0.005(6) -0.008(7) -0.027(7)
C15B 0.046(10) 0.034(7) 0.071(12) -0.006(9) -0.028(10) -0.004(6)
C15A 0.039(7) 0.038(8) 0.066(12) -0.003(9) -0.029(9) -0.012(5)
C16B 0.041(9) 0.046(10) 0.072(15) -0.007(11) 0.001(11) -0.021(7)
C16A 0.041(6) 0.037(5) 0.067(9) 0.003(6) -0.017(7) -0.017(4)
C17B 0.076(12) 0.030(6) 0.046(7) 0.011(5) -0.038(8) -0.018(8)
C17A 0.045(6) 0.021(4) 0.065(7) 0.004(5) -0.036(5) -0.006(4)
C18 0.0255(19) 0.0205(16) 0.032(2) -0.0046(14) -0.0093(16) 0.0021(14)
C19 0.030(2) 0.0254(18) 0.037(2) -0.0073(15) -0.0134(17) 0.0033(15)
C20 0.028(2) 0.035(2) 0.046(2) -0.0140(17) -0.0100(18) 0.0098(16)
C21 0.035(2) 0.051(2) 0.033(2) -0.0074(18) 0.0002(18) -0.0017(19)
C22 0.035(2) 0.038(2) 0.034(2) -0.0031(16) -0.0127(18) 0.0000(17)
C23 0.0217(18) 0.0194(16) 0.031(2) 0.0008(14) -0.0004(15) -0.0036(13)
C24 0.030(2) 0.0228(19) 0.061(3) 0.0019(18) -0.002(2) 0.0051(16)
C25 0.024(2) 0.030(2) 0.061(3) 0.0044(18) -0.0032(19) 0.0039(16)
C26 0.0191(18) 0.0228(17) 0.042(2) 0.0002(15) -0.0008(16) -0.0029(14)
C27 0.027(2) 0.0324(19) 0.044(2) 0.0001(16) -0.0073(17) -0.0127(16)
C28 0.052(3) 0.048(2) 0.035(2) -0.0025(18) -0.005(2) -0.026(2)
C29 0.071(4) 0.099(4) 0.099(5) -0.064(4) 0.007(3) -0.026(3)
C30 0.097(5) 0.104(5) 0.062(4) -0.010(3) -0.041(3) -0.016(4)
C31 0.038(2) 0.043(2) 0.039(2) 0.0039(18) -0.0020(19) -0.0196(19)
C32 0.032(2) 0.037(2) 0.056(3) -0.0085(19) 0.001(2) -0.0182(18)
C33 0.027(2) 0.041(2) 0.054(3) -0.0190(19) -0.0011(19) -0.0043(17)
C34 0.0230(19) 0.033(2) 0.041(2) -0.0081(17) -0.0006(17) 0.0014(16)
C35 0.037(2) 0.047(2) 0.041(3) -0.0059(19) 0.000(2) -0.0003(19)
C36 0.039(3) 0.084(3) 0.043(3) -0.011(2) -0.002(2) 0.000(2)
C37A 0.029(8) 0.098(12) 0.067(8) 0.019(8) -0.013(7) 0.012(7)
C37B 0.032(8) 0.15(2) 0.056(9) 0.013(14) -0.017(7) 0.035(13)
C38 0.031(2) 0.0161(16) 0.045(2) 0.0018(15) -0.0051(18) -0.0036(14)
C39 0.051(3) 0.0209(18) 0.050(3) -0.0053(17) -0.007(2) -0.0065(18)
C40 0.087(4) 0.050(3) 0.051(3) -0.020(2) -0.004(3) -0.029(3)
C41 0.102(5) 0.072(4) 0.085(4) -0.038(3) 0.015(4) -0.006(3)
C42B 0.22(3) 0.051(12) 0.045(10) 0.014(12) 0.016(12) 0.014(15)
C42A 0.24(2) 0.027(7) 0.050(8) -0.005(7) 0.010(10) -0.002(10)
C43 0.057(3) 0.026(2) 0.068(3) -0.0094(19) -0.023(3) -0.0098(19)
C44 0.039(2) 0.026(2) 0.075(3) -0.004(2) -0.012(2) -0.0115(18)
C45 0.035(2) 0.030(2) 0.053(3) 0.0029(18) -0.005(2) -0.0089(17)
C46 0.033(2) 0.0220(17) 0.045(2) 0.0061(16) -0.0101(18) -0.0042(15)
C47 0.040(2) 0.045(2) 0.040(2) 0.0091(18) -0.0125(19) -0.0164(19)
C48 0.066(4) 0.083(4) 0.073(4) -0.034(3) -0.025(3) -0.002(3)
C49 0.173(7) 0.063(4) 0.096(5) 0.025(3) -0.089(5) -0.025(4)
C50 0.077(5) 0.107(5) 0.193(8) -0.049(5) -0.040(5) -0.018(4)

loop_
_atom_type_symbol
_atom_type_description
_atom_type_scat_dispersion_real
_atom_type_scat_dispersion_imag
_atom_type_scat_source
C C 0.0033 0.0016 'International Tables Vol C Tables 4.2.6.8 and 6.1.1.4'
H H 0.0000 0.0000 'International Tables Vol C Tables 4.2.6.8 and 6.1.1.4'
Au Au -2.0133 8.8022 'International Tables Vol C Tables 4.2.6.8 and 6.1.1.4'
Cl Cl 0.1484 0.1585 'International Tables Vol C Tables 4.2.6.8 and 6.1.1.4'
F F 0.0171 0.0103 'International Tables Vol C Tables 4.2.6.8 and 6.1.1.4'
Fe Fe 0.3463 0.8444 'International Tables Vol C Tables 4.2.6.8 and 6.1.1.4'
N N 0.0061 0.0033 'International Tables Vol C Tables 4.2.6.8 and 6.1.1.4'
P P 0.1023 0.0942 'International Tables Vol C Tables 4.2.6.8 and 6.1.1.4'

loop_
_geom_angle_atom_site_label_1
_geom_angle_atom_site_label_2
_geom_angle_atom_site_label_3
_geom_angle
_geom_angle_site_symmetry_1
_geom_angle_site_symmetry_3
_geom_angle_publ_flag
C23 Au01 P1 174.38(9) . . ?
C13 Fe1 C16B 67.6(5) . . ?
C13 Fe1 C16A 67.2(5) . . ?
C13 Fe1 C17A 40.1(3) . . ?
C13 Fe1 C19 135.81(16) . . ?
C13 Fe1 C20 173.94(17) . . ?
C13 Fe1 C21 145.63(17) . . ?
C14A Fe1 C13 40.9(4) . . ?
C14A Fe1 C16A 68.1(6) . . ?
C14A Fe1 C17A 68.8(6) . . ?
C14A Fe1 C19 116.1(4) . . ?
C14A Fe1 C20 133.9(4) . . ?
C14A Fe1 C21 166.2(4) . . ?
C14A Fe1 C22 152.8(4) . . ?
C15A Fe1 C13 69.1(5) . . ?
C15A Fe1 C14A 41.2(4) . . ?
C15A Fe1 C16A 41.1(3) . . ?
C15A Fe1 C17A 69.8(5) . . ?
C15A Fe1 C18 157.1(4) . . ?
C15A Fe1 C19 122.1(4) . . ?
C15A Fe1 C20 108.8(5) . . ?
C15A Fe1 C21 125.0(4) . . ?
C15A Fe1 C22 160.9(4) . . ?
C16A Fe1 C17A 40.5(3) . . ?
C16A Fe1 C19 151.5(4) . . ?
C16A Fe1 C20 115.2(5) . . ?
C17B Fe1 C13 40.4(4) . . ?
C17B Fe1 C16B 40.0(4) . . ?
C17B Fe1 C19 175.3(4) . . ?
C17B Fe1 C20 143.4(4) . . ?
C17B Fe1 C21 116.9(4) . . ?
C18 Fe1 C13 110.99(15) . . ?
C18 Fe1 C14A 123.6(4) . . ?
C18 Fe1 C16B 178.4(5) . . ?
C18 Fe1 C16A 161.5(3) . . ?
C18 Fe1 C17B 139.5(4) . . ?
C18 Fe1 C17A 126.0(3) . . ?
C18 Fe1 C19 41.22(13) . . ?
C18 Fe1 C20 68.56(14) . . ?
C18 Fe1 C21 68.62(15) . . ?
C18 Fe1 C22 41.12(14) . . ?
C19 Fe1 C16B 139.1(5) . . ?
C19 Fe1 C17A 167.3(3) . . ?
C19 Fe1 C20 40.02(14) . . ?
C20 Fe1 C16B 112.7(5) . . ?
C20 Fe1 C17A 145.2(4) . . ?
C21 Fe1 C16B 113.0(5) . . ?
C21 Fe1 C16A 102.0(5) . . ?
C21 Fe1 C17A 110.4(4) . . ?
C21 Fe1 C19 67.78(15) . . ?
C21 Fe1 C20 40.30(15) . . ?
C22 Fe1 C13 115.64(16) . . ?
C22 Fe1 C16B 140.1(5) . . ?
C22 Fe1 C16A 121.6(3) . . ?
C22 Fe1 C17B 114.9(4) . . ?
C22 Fe1 C17A 101.5(3) . . ?
C22 Fe1 C19 68.67(14) . . ?
C22 Fe1 C20 68.28(15) . . ?
C22 Fe1 C21 40.59(15) . . ?
C1 P1 Au01 112.28(11) . . ?
C1 P1 C7 105.00(16) . . ?
C7 P1 Au01 111.03(12) . . ?
C18 P1 Au01 117.14(11) . . ?
C18 P1 C1 104.88(16) . . ?
C18 P1 C7 105.57(16) . . ?
F1 P2 F2 87.8(2) . . ?
F1 P2 F3 89.1(2) . . ?
F1 P2 F4 93.6(3) . . ?
F1 P2 F5 90.68(19) . . ?
F1 P2 F6 177.1(3) . . ?
F2 P2 F3 89.21(18) . . ?
F2 P2 F5 90.51(19) . . ?
F2 P2 F6 89.5(2) . . ?
F3 P2 F5 179.7(2) . . ?
F3 P2 F6 91.81(19) . . ?
F4 P2 F2 178.5(3) . . ?
F4 P2 F3 90.2(2) . . ?
F4 P2 F5 90.1(2) . . ?
F4 P2 F6 89.2(2) . . ?
F5 P2 F6 88.39(17) . . ?
C23 N1 C25 110.6(3) . . ?
C23 N1 C26 123.9(3) . . ?
C25 N1 C26 125.5(3) . . ?
C23 N2 C24 111.2(3) . . ?
C23 N2 C38 124.4(3) . . ?
C24 N2 C38 124.4(3) . . ?
C2 C1 P1 121.1(3) . . ?
C2 C1 C6 118.8(3) . . ?
C6 C1 P1 120.1(3) . . ?
C1 C2 H2 119.9 . . ?
C3 C2 C1 120.3(4) . . ?
C3 C2 H2 119.9 . . ?
C2 C3 H3 119.8 . . ?
C4 C3 C2 120.5(4) . . ?
C4 C3 H3 119.8 . . ?
C3 C4 H4 119.9 . . ?
C3 C4 C5 120.2(4) . . ?
C5 C4 H4 119.9 . . ?
C4 C5 H5 120.1 . . ?
C4 C5 C6 119.9(4) . . ?
C6 C5 H5 120.1 . . ?
C1 C6 H6 119.8 . . ?
C5 C6 C1 120.3(4) . . ?
C5 C6 H6 119.8 . . ?
C8 C7 P1 119.2(3) . . ?
C12 C7 P1 121.7(3) . . ?
C12 C7 C8 119.1(3) . . ?
C7 C8 H8 119.8 . . ?
C9 C8 C7 120.4(4) . . ?
C9 C8 H8 119.8 . . ?
C8 C9 H9 120.0 . . ?
C10 C9 C8 120.1(4) . . ?
C10 C9 H9 120.0 . . ?
C9 C10 H10 120.2 . . ?
C11 C10 C9 119.5(4) . . ?
C11 C10 H10 120.2 . . ?
C10 C11 H11 119.5 . . ?
C12 C11 C10 120.9(4) . . ?
C12 C11 H11 119.5 . . ?
C7 C12 H12 120.0 . . ?
C11 C12 C7 119.9(4) . . ?
C11 C12 H12 120.0 . . ?
Fe1 C13 H13A 126.6 . . ?
Fe1 C13 H13 125.2 . . ?
C14A C13 Fe1 69.0(11) . . ?
C14A C13 H13 125.2 . . ?
C14B C13 Fe1 71.7(14) . . ?
C14B C13 H13A 126.6 . . ?
C14B C13 C17B 106.6(11) . . ?
C17B C13 Fe1 69.5(9) . . ?
C17B C13 H13A 126.6 . . ?
C17A C13 Fe1 70.9(7) . . ?
C17A C13 H13 125.2 . . ?
C17A C13 C14A 109.6(9) . . ?
Fe1 C14A H14A 126.8 . . ?
C13 C14A Fe1 70.1(10) . . ?
C13 C14A H14A 126.1 . . ?
C15A C14A Fe1 68.5(11) . . ?
C15A C14A C13 107.8(12) . . ?
C15A C14A H14A 126.1 . . ?
Fe1 C14B H14B 125.1 . . ?
C13 C14B Fe1 68.8(12) . . ?
C13 C14B H14B 125.6 . . ?
C13 C14B C15B 108.8(16) . . ?
C15B C14B Fe1 72.0(16) . . ?
C15B C14B H14B 125.6 . . ?
Fe1 C15B H15B 128.1 . . ?
C14B C15B Fe1 69.1(16) . . ?
C14B C15B H15B 125.7 . . ?
C16B C15B Fe1 68.6(13) . . ?
C16B C15B C14B 108.5(18) . . ?
C16B C15B H15B 125.7 . . ?
Fe1 C15A H15A 123.8 . . ?
C14A C15A Fe1 70.2(12) . . ?
C14A C15A H15A 126.7 . . ?
C14A C15A C16A 106.7(13) . . ?
C16A C15A Fe1 71.0(8) . . ?
C16A C15A H15A 126.7 . . ?
Fe1 C16B H16B 123.9 . . ?
C15B C16B Fe1 72.5(13) . . ?
C15B C16B H16B 126.6 . . ?
C15B C16B C17B 106.8(16) . . ?
C17B C16B Fe1 68.7(11) . . ?
C17B C16B H16B 126.6 . . ?
Fe1 C16A H16A 128.1 . . ?
C15A C16A Fe1 67.9(8) . . ?
C15A C16A H16A 125.1 . . ?
C15A C16A C17A 109.8(13) . . ?
C17A C16A Fe1 70.5(9) . . ?
C17A C16A H16A 125.1 . . ?
Fe1 C17B H17B 124.6 . . ?
C13 C17B Fe1 70.2(8) . . ?
C13 C17B H17B 125.4 . . ?
C16B C17B Fe1 71.4(11) . . ?
C16B C17B C13 109.1(11) . . ?
C16B C17B H17B 125.4 . . ?
Fe1 C17A H17A 126.6 . . ?
C13 C17A Fe1 69.0(6) . . ?
C13 C17A C16A 106.0(10) . . ?
C13 C17A H17A 127.0 . . ?
C16A C17A Fe1 68.9(9) . . ?
C16A C17A H17A 127.0 . . ?
P1 C18 Fe1 126.16(17) . . ?
C19 C18 Fe1 70.1(2) . . ?
C19 C18 P1 126.4(3) . . ?
C22 C18 Fe1 69.7(2) . . ?
C22 C18 P1 126.4(3) . . ?
C22 C18 C19 107.2(3) . . ?
Fe1 C19 H19 126.7 . . ?
C18 C19 Fe1 68.65(19) . . ?
C18 C19 H19 125.9 . . ?
C20 C19 Fe1 70.3(2) . . ?
C20 C19 C18 108.3(3) . . ?
C20 C19 H19 125.9 . . ?
Fe1 C20 H20 126.6 . . ?
C19 C20 Fe1 69.65(19) . . ?
C19 C20 H20 125.9 . . ?
C19 C20 C21 108.2(3) . . ?
C21 C20 Fe1 69.5(2) . . ?
C21 C20 H20 125.9 . . ?
Fe1 C21 H21 126.3 . . ?
C20 C21 Fe1 70.2(2) . . ?
C20 C21 H21 125.7 . . ?
C20 C21 C22 108.5(3) . . ?
C22 C21 Fe1 69.3(2) . . ?
C22 C21 H21 125.7 . . ?
Fe1 C22 H22 126.1 . . ?
C18 C22 Fe1 69.2(2) . . ?
C18 C22 H22 126.1 . . ?
C21 C22 Fe1 70.2(2) . . ?
C21 C22 C18 107.8(3) . . ?
C21 C22 H22 126.1 . . ?
N1 C23 Au01 123.3(2) . . ?
N2 C23 Au01 131.7(3) . . ?
N2 C23 N1 104.9(3) . . ?
N2 C24 H24 126.6 . . ?
C25 C24 N2 106.7(3) . . ?
C25 C24 H24 126.6 . . ?
N1 C25 H25 126.7 . . ?
C24 C25 N1 106.6(3) . . ?
C24 C25 H25 126.7 . . ?
C27 C26 N1 117.4(3) . . ?
C27 C26 C34 124.4(3) . . ?
C34 C26 N1 118.2(3) . . ?
C26 C27 C28 123.5(3) . . ?
C26 C27 C31 116.1(4) . . ?
C31 C27 C28 120.4(3) . . ?
C27 C28 H28 107.9 . . ?
C27 C28 C29 111.3(4) . . ?
C29 C28 H28 107.9 . . ?
C30 C28 C27 111.2(4) . . ?
C30 C28 H28 107.9 . . ?
C30 C28 C29 110.6(4) . . ?
C28 C29 H29A 109.5 . . ?
C28 C29 H29B 109.5 . . ?
C28 C29 H29C 109.5 . . ?
H29A C29 H29B 109.5 . . ?
H29A C29 H29C 109.5 . . ?
H29B C29 H29C 109.5 . . ?
C28 C30 H30A 109.5 . . ?
C28 C30 H30B 109.5 . . ?
C28 C30 H30C 109.5 . . ?
H30A C30 H30B 109.5 . . ?
H30A C30 H30C 109.5 . . ?
H30B C30 H30C 109.5 . . ?
C27 C31 H31 119.3 . . ?
C32 C31 C27 121.3(4) . . ?
C32 C31 H31 119.3 . . ?
C31 C32 H32 119.9 . . ?
C33 C32 C31 120.3(4) . . ?
C33 C32 H32 119.9 . . ?
C32 C33 H33 119.0 . . ?
C32 C33 C34 122.0(4) . . ?
C34 C33 H33 119.0 . . ?
C26 C34 C35 122.6(3) . . ?
C33 C34 C26 115.9(3) . . ?
C33 C34 C35 121.4(4) . . ?
C34 C35 H35 104.4 . . ?
C34 C35 H35A 111.5 . . ?
C34 C35 C36 111.1(3) . . ?
C34 C35 C37A 113.8(10) . . ?
C34 C35 C37B 110.0(13) . . ?
C36 C35 H35 104.4 . . ?
C36 C35 H35A 111.5 . . ?
C36 C35 C37A 117.1(8) . . ?
C36 C35 C37B 100.7(9) . . ?
C37A C35 H35 104.4 . . ?
C37B C35 H35A 111.5 . . ?
C35 C36 H36A 109.5 . . ?
C35 C36 H36B 109.5 . . ?
C35 C36 H36C 109.5 . . ?
H36A C36 H36B 109.5 . . ?
H36A C36 H36C 109.5 . . ?
H36B C36 H36C 109.5 . . ?
C35 C37A H37A 109.5 . . ?
C35 C37A H37B 109.5 . . ?
C35 C37A H37C 109.5 . . ?
H37A C37A H37B 109.5 . . ?
H37A C37A H37C 109.5 . . ?
H37B C37A H37C 109.5 . . ?
C35 C37B H37D 109.5 . . ?
C35 C37B H37E 109.5 . . ?
C35 C37B H37F 109.5 . . ?
H37D C37B H37E 109.5 . . ?
H37D C37B H37F 109.5 . . ?
H37E C37B H37F 109.5 . . ?
C39 C38 N2 118.6(3) . . ?
C39 C38 C46 123.4(4) . . ?
C46 C38 N2 118.0(3) . . ?
C38 C39 C40 122.3(4) . . ?
C38 C39 C43 116.8(4) . . ?
C43 C39 C40 120.9(4) . . ?
C39 C40 H40 104.1 . . ?
C39 C40 H40A 111.7 . . ?
C39 C40 C41 113.0(4) . . ?
C39 C40 C42B 108.0(13) . . ?
C39 C40 C42A 112.3(12) . . ?
C41 C40 H40 104.1 . . ?
C41 C40 H40A 111.7 . . ?
C41 C40 C42B 100.2(10) . . ?
C41 C40 C42A 117.5(9) . . ?
C42B C40 H40A 111.7 . . ?
C42A C40 H40 104.1 . . ?
C40 C41 H41A 109.5 . . ?
C40 C41 H41B 109.5 . . ?
C40 C41 H41C 109.5 . . ?
H41A C41 H41B 109.5 . . ?
H41A C41 H41C 109.5 . . ?
H41B C41 H41C 109.5 . . ?
C40 C42B H42A 109.5 . . ?
C40 C42B H42B 109.5 . . ?
C40 C42B H42C 109.5 . . ?
H42A C42B H42B 109.5 . . ?
H42A C42B H42C 109.5 . . ?
H42B C42B H42C 109.5 . . ?
C40 C42A H42D 109.5 . . ?
C40 C42A H42E 109.5 . . ?
C40 C42A H42F 109.5 . . ?
H42D C42A H42E 109.5 . . ?
H42D C42A H42F 109.5 . . ?
H42E C42A H42F 109.5 . . ?
C39 C43 H43 119.5 . . ?
C44 C43 C39 121.0(4) . . ?
C44 C43 H43 119.5 . . ?
C43 C44 H44 119.6 . . ?
C45 C44 C43 120.9(4) . . ?
C45 C44 H44 119.6 . . ?
C44 C45 H45 119.5 . . ?
C44 C45 C46 121.0(4) . . ?
C46 C45 H45 119.5 . . ?
C38 C46 C47 122.7(3) . . ?
C45 C46 C38 116.9(4) . . ?
C45 C46 C47 120.3(4) . . ?
C46 C47 H47 107.4 . . ?
C46 C47 C48 111.7(3) . . ?
C48 C47 H47 107.4 . . ?
C49 C47 C46 111.4(4) . . ?
C49 C47 H47 107.4 . . ?
C49 C47 C48 111.2(4) . . ?
C47 C48 H48A 109.5 . . ?
C47 C48 H48B 109.5 . . ?
C47 C48 H48C 109.5 . . ?
H48A C48 H48B 109.5 . . ?
H48A C48 H48C 109.5 . . ?
H48B C48 H48C 109.5 . . ?
C47 C49 H49A 109.5 . . ?
C47 C49 H49B 109.5 . . ?
C47 C49 H49C 109.5 . . ?
H49A C49 H49B 109.5 . . ?
H49A C49 H49C 109.5 . . ?
H49B C49 H49C 109.5 . . ?
Cl2 C50 H50C 110.1 . . ?
Cl2 C50 H50D 110.1 . . ?
Cl2 C50 H50A 108.9 . . ?
Cl2 C50 H50B 108.9 . . ?
Cl3 C50 Cl2 108.0(5) . . ?
Cl3 C50 H50C 110.1 . . ?
Cl3 C50 H50D 110.1 . . ?
Cl4 C50 Cl2 113.3(4) . . ?
Cl4 C50 H50A 108.9 . . ?
Cl4 C50 H50B 108.9 . . ?
H50C C50 H50D 108.4 . . ?
H50A C50 H50B 107.7 . . ?

loop_
_geom_bond_atom_site_label_1
_geom_bond_atom_site_label_2
_geom_bond_distance
_geom_bond_site_symmetry_2
_geom_bond_publ_flag
Au01 P1 2.2874(8) . ?
Au01 C23 2.034(3) . ?
Fe1 C13 2.044(4) . ?
Fe1 C14A 2.03(3) . ?
Fe1 C15A 2.007(14) . ?
Fe1 C16B 2.070(18) . ?
Fe1 C16A 2.048(15) . ?
Fe1 C17B 2.04(2) . ?
Fe1 C17A 2.069(17) . ?
Fe1 C18 2.028(3) . ?
Fe1 C19 2.048(3) . ?
Fe1 C20 2.057(3) . ?
Fe1 C21 2.047(4) . ?
Fe1 C22 2.035(4) . ?
Cl2 C50 1.747(6) . ?
Cl3 C50 1.710(12) . ?
Cl4 C50 1.732(9) . ?
P1 C1 1.811(4) . ?
P1 C7 1.814(3) . ?
P1 C18 1.787(4) . ?
P2 F1 1.553(3) . ?
P2 F2 1.569(3) . ?
P2 F3 1.576(3) . ?
P2 F4 1.553(4) . ?
P2 F5 1.584(3) . ?
P2 F6 1.584(3) . ?
N1 C23 1.353(4) . ?
N1 C25 1.393(4) . ?
N1 C26 1.447(4) . ?
N2 C23 1.346(4) . ?
N2 C24 1.385(4) . ?
N2 C38 1.442(4) . ?
C1 C2 1.387(5) . ?
C1 C6 1.394(5) . ?
C2 H2 0.9500 . ?
C2 C3 1.380(5) . ?
C3 H3 0.9500 . ?
C3 C4 1.368(5) . ?
C4 H4 0.9500 . ?
C4 C5 1.378(6) . ?
C5 H5 0.9500 . ?
C5 C6 1.384(5) . ?
C6 H6 0.9500 . ?
C7 C8 1.393(5) . ?
C7 C12 1.390(5) . ?
C8 H8 0.9500 . ?
C8 C9 1.384(5) . ?
C9 H9 0.9500 . ?
C9 C10 1.383(6) . ?
C10 H10 0.9500 . ?
C10 C11 1.380(6) . ?
C11 H11 0.9500 . ?
C11 C12 1.379(5) . ?
C12 H12 0.9500 . ?
C13 H13A 1.0000 . ?
C13 H13 1.0000 . ?
C13 C14A 1.424(13) . ?
C13 C14B 1.395(15) . ?
C13 C17B 1.408(14) . ?
C13 C17A 1.411(12) . ?
C14A H14A 0.9500 . ?
C14A C15A 1.422(13) . ?
C14B H14B 0.9500 . ?
C14B C15B 1.397(15) . ?
C15B H15B 0.9500 . ?
C15B C16B 1.396(14) . ?
C15A H15A 0.9500 . ?
C15A C16A 1.423(13) . ?
C16B H16B 0.9500 . ?
C16B C17B 1.404(14) . ?
C16A H16A 0.9500 . ?
C16A C17A 1.426(12) . ?
C17B H17B 0.9500 . ?
C17A H17A 0.9500 . ?
C18 C19 1.435(5) . ?
C18 C22 1.427(5) . ?
C19 H19 0.9500 . ?
C19 C20 1.405(5) . ?
C20 H20 0.9500 . ?
C20 C21 1.414(5) . ?
C21 H21 0.9500 . ?
C21 C22 1.416(5) . ?
C22 H22 0.9500 . ?
C24 H24 0.9500 . ?
C24 C25 1.345(5) . ?
C25 H25 0.9500 . ?
C26 C27 1.393(5) . ?
C26 C34 1.406(5) . ?
C27 C28 1.512(5) . ?
C27 C31 1.401(5) . ?
C28 H28 1.0000 . ?
C28 C29 1.523(6) . ?
C28 C30 1.506(6) . ?
C29 H29A 0.9800 . ?
C29 H29B 0.9800 . ?
C29 H29C 0.9800 . ?
C30 H30A 0.9800 . ?
C30 H30B 0.9800 . ?
C30 H30C 0.9800 . ?
C31 H31 0.9500 . ?
C31 C32 1.385(5) . ?
C32 H32 0.9500 . ?
C32 C33 1.369(6) . ?
C33 H33 0.9500 . ?
C33 C34 1.394(5) . ?
C34 C35 1.511(5) . ?
C35 H35 1.0000 . ?
C35 H35A 1.0000 . ?
C35 C36 1.517(5) . ?
C35 C37A 1.539(11) . ?
C35 C37B 1.553(14) . ?
C36 H36A 0.9800 . ?
C36 H36B 0.9800 . ?
C36 H36C 0.9800 . ?
C37A H37A 0.9800 . ?
C37A H37B 0.9800 . ?
C37A H37C 0.9800 . ?
C37B H37D 0.9800 . ?
C37B H37E 0.9800 . ?
C37B H37F 0.9800 . ?
C38 C39 1.393(5) . ?
C38 C46 1.395(5) . ?
C39 C40 1.505(6) . ?
C39 C43 1.395(6) . ?
C40 H40 1.0000 . ?
C40 H40A 1.0000 . ?
C40 C41 1.506(6) . ?
C40 C42B 1.540(5) . ?
C40 C42A 1.538(5) . ?
C41 H41A 0.9800 . ?
C41 H41B 0.9800 . ?
C41 H41C 0.9800 . ?
C42B H42A 0.9800 . ?
C42B H42B 0.9800 . ?
C42B H42C 0.9800 . ?
C42A H42D 0.9800 . ?
C42A H42E 0.9800 . ?
C42A H42F 0.9800 . ?
C43 H43 0.9500 . ?
C43 C44 1.374(6) . ?
C44 H44 0.9500 . ?
C44 C45 1.369(6) . ?
C45 H45 0.9500 . ?
C45 C46 1.394(5) . ?
C46 C47 1.523(5) . ?
C47 H47 1.0000 . ?
C47 C48 1.529(6) . ?
C47 C49 1.511(6) . ?
C48 H48A 0.9800 . ?
C48 H48B 0.9800 . ?
C48 H48C 0.9800 . ?
C49 H49A 0.9800 . ?
C49 H49B 0.9800 . ?
C49 H49C 0.9800 . ?
C50 H50C 0.9900 . ?
C50 H50D 0.9900 . ?
C50 H50A 0.9900 . ?
C50 H50B 0.9900 . ?

loop_
_geom_torsion_atom_site_label_1
_geom_torsion_atom_site_label_2
_geom_torsion_atom_site_label_3
_geom_torsion_atom_site_label_4
_geom_torsion
_geom_torsion_site_symmetry_1
_geom_torsion_site_symmetry_2
_geom_torsion_site_symmetry_3
_geom_torsion_site_symmetry_4
_geom_torsion_publ_flag
Au01 P1 C1 C2 159.2(3) . . . . ?
Au01 P1 C1 C6 -20.1(3) . . . . ?
Au01 P1 C7 C8 -32.7(3) . . . . ?
Au01 P1 C7 C12 149.4(3) . . . . ?
Au01 P1 C18 Fe1 48.0(2) . . . . ?
Au01 P1 C18 C19 139.0(3) . . . . ?
Au01 P1 C18 C22 -42.2(3) . . . . ?
Fe1 C13 C14A C15A 58.3(14) . . . . ?
Fe1 C13 C14B C15B 61.2(19) . . . . ?
Fe1 C13 C17B C16B -61.0(14) . . . . ?
Fe1 C13 C17A C16A -59.3(10) . . . . ?
Fe1 C14A C15A C16A 62.1(11) . . . . ?
Fe1 C14B C15B C16B 57.4(17) . . . . ?
Fe1 C15B C16B C17B 60.4(14) . . . . ?
Fe1 C15A C16A C17A 58.1(11) . . . . ?
Fe1 C16B C17B C13 60.3(12) . . . . ?
Fe1 C16A C17A C13 59.3(9) . . . . ?
Fe1 C18 C19 C20 -59.4(2) . . . . ?
Fe1 C18 C22 C21 59.8(3) . . . . ?
Fe1 C19 C20 C21 -58.9(3) . . . . ?
Fe1 C20 C21 C22 -58.9(3) . . . . ?
Fe1 C21 C22 C18 -59.2(2) . . . . ?
P1 C1 C2 C3 179.4(3) . . . . ?
P1 C1 C6 C5 -179.5(3) . . . . ?
P1 C7 C8 C9 -177.6(3) . . . . ?
P1 C7 C12 C11 178.3(3) . . . . ?
P1 C18 C19 Fe1 -120.9(3) . . . . ?
P1 C18 C19 C20 179.8(3) . . . . ?
P1 C18 C22 Fe1 120.6(3) . . . . ?
P1 C18 C22 C21 -179.6(3) . . . . ?
N1 C26 C27 C28 -0.6(5) . . . . ?
N1 C26 C27 C31 -179.3(3) . . . . ?
N1 C26 C34 C33 178.9(3) . . . . ?
N1 C26 C34 C35 0.5(5) . . . . ?
N2 C24 C25 N1 -0.4(5) . . . . ?
N2 C38 C39 C40 0.8(5) . . . . ?
N2 C38 C39 C43 179.8(3) . . . . ?
N2 C38 C46 C45 179.2(3) . . . . ?
N2 C38 C46 C47 -2.5(5) . . . . ?
C1 P1 C7 C8 88.9(3) . . . . ?
C1 P1 C7 C12 -89.1(3) . . . . ?
C1 P1 C18 Fe1 -77.2(2) . . . . ?
C1 P1 C18 C19 13.7(3) . . . . ?
C1 P1 C18 C22 -167.5(3) . . . . ?
C1 C2 C3 C4 0.9(6) . . . . ?
C2 C1 C6 C5 1.3(6) . . . . ?
C2 C3 C4 C5 -0.4(7) . . . . ?
C3 C4 C5 C6 0.3(6) . . . . ?
C4 C5 C6 C1 -0.8(6) . . . . ?
C6 C1 C2 C3 -1.3(6) . . . . ?
C7 P1 C1 C2 38.4(3) . . . . ?
C7 P1 C1 C6 -140.8(3) . . . . ?
C7 P1 C18 Fe1 172.2(2) . . . . ?
C7 P1 C18 C19 -96.9(3) . . . . ?
C7 P1 C18 C22 81.9(3) . . . . ?
C7 C8 C9 C10 -1.0(6) . . . . ?
C8 C7 C12 C11 0.4(6) . . . . ?
C8 C9 C10 C11 0.8(7) . . . . ?
C9 C10 C11 C12 -0.1(7) . . . . ?
C10 C11 C12 C7 -0.5(6) . . . . ?
C12 C7 C8 C9 0.4(6) . . . . ?
C13 C14A C15A Fe1 -59.3(13) . . . . ?
C13 C14A C15A C16A 3(2) . . . . ?
C13 C14B C15B Fe1 -59.2(17) . . . . ?
C13 C14B C15B C16B -2(3) . . . . ?
C14A C13 C17A Fe1 58.3(11) . . . . ?
C14A C13 C17A C16A -1.0(17) . . . . ?
C14A C15A C16A Fe1 -61.6(13) . . . . ?
C14A C15A C16A C17A -3.5(19) . . . . ?
C14B C13 C17B Fe1 62.5(14) . . . . ?
C14B C13 C17B C16B 1(2) . . . . ?
C14B C15B C16B Fe1 -57.7(19) . . . . ?
C14B C15B C16B C17B 3(3) . . . . ?
C15B C16B C17B Fe1 -62.8(15) . . . . ?
C15B C16B C17B C13 -3(2) . . . . ?
C15A C16A C17A Fe1 -56.6(11) . . . . ?
C15A C16A C17A C13 2.8(16) . . . . ?
C17B C13 C14B Fe1 -61.0(11) . . . . ?
C17B C13 C14B C15B 0(3) . . . . ?
C17A C13 C14A Fe1 -59.4(9) . . . . ?
C17A C13 C14A C15A -1(2) . . . . ?
C18 P1 C1 C2 -72.6(3) . . . . ?
C18 P1 C1 C6 108.2(3) . . . . ?
C18 P1 C7 C8 -160.6(3) . . . . ?
C18 P1 C7 C12 21.4(3) . . . . ?
C18 C19 C20 Fe1 58.3(2) . . . . ?
C18 C19 C20 C21 -0.6(4) . . . . ?
C19 C18 C22 Fe1 -60.4(2) . . . . ?
C19 C18 C22 C21 -0.7(4) . . . . ?
C19 C20 C21 Fe1 59.0(3) . . . . ?
C19 C20 C21 C22 0.2(4) . . . . ?
C20 C21 C22 Fe1 59.5(3) . . . . ?
C20 C21 C22 C18 0.3(4) . . . . ?
C22 C18 C19 Fe1 60.1(2) . . . . ?
C22 C18 C19 C20 0.8(4) . . . . ?
C23 N1 C25 C24 0.2(5) . . . . ?
C23 N1 C26 C27 93.3(4) . . . . ?
C23 N1 C26 C34 -85.4(4) . . . . ?
C23 N2 C24 C25 0.5(5) . . . . ?
C23 N2 C38 C39 -94.5(4) . . . . ?
C23 N2 C38 C46 86.5(4) . . . . ?
C24 N2 C23 Au01 -178.4(3) . . . . ?
C24 N2 C23 N1 -0.4(4) . . . . ?
C24 N2 C38 C39 88.2(5) . . . . ?
C24 N2 C38 C46 -90.7(4) . . . . ?
C25 N1 C23 Au01 178.3(3) . . . . ?
C25 N1 C23 N2 0.1(4) . . . . ?
C25 N1 C26 C27 -86.1(5) . . . . ?
C25 N1 C26 C34 95.2(4) . . . . ?
C26 N1 C23 Au01 -1.1(5) . . . . ?
C26 N1 C23 N2 -179.3(3) . . . . ?
C26 N1 C25 C24 179.6(4) . . . . ?
C26 C27 C28 C29 123.5(4) . . . . ?
C26 C27 C28 C30 -112.7(5) . . . . ?
C26 C27 C31 C32 0.4(6) . . . . ?
C26 C34 C35 C36 108.9(4) . . . . ?
C26 C34 C35 C37A -116.4(7) . . . . ?
C26 C34 C35 C37B -140.5(8) . . . . ?
C27 C26 C34 C33 0.3(5) . . . . ?
C27 C26 C34 C35 -178.1(4) . . . . ?
C27 C31 C32 C33 0.2(6) . . . . ?
C28 C27 C31 C32 -178.4(4) . . . . ?
C31 C27 C28 C29 -57.8(5) . . . . ?
C31 C27 C28 C30 66.0(5) . . . . ?
C31 C32 C33 C34 -0.5(6) . . . . ?
C32 C33 C34 C26 0.3(6) . . . . ?
C32 C33 C34 C35 178.7(4) . . . . ?
C33 C34 C35 C36 -69.4(5) . . . . ?
C33 C34 C35 C37A 65.3(8) . . . . ?
C33 C34 C35 C37B 41.2(8) . . . . ?
C34 C26 C27 C28 178.1(4) . . . . ?
C34 C26 C27 C31 -0.7(5) . . . . ?
C38 N2 C23 Au01 4.0(6) . . . . ?
C38 N2 C23 N1 -178.0(3) . . . . ?
C38 N2 C24 C25 178.1(4) . . . . ?
C38 C39 C40 C41 -125.9(5) . . . . ?
C38 C39 C40 C42B 124.2(9) . . . . ?
C38 C39 C40 C42A 98.2(9) . . . . ?
C38 C39 C43 C44 1.0(6) . . . . ?
C38 C46 C47 C48 -116.6(4) . . . . ?
C38 C46 C47 C49 118.4(5) . . . . ?
C39 C38 C46 C45 0.3(5) . . . . ?
C39 C38 C46 C47 178.6(3) . . . . ?
C39 C43 C44 C45 0.3(6) . . . . ?
C40 C39 C43 C44 -179.9(4) . . . . ?
C43 C39 C40 C41 55.1(6) . . . . ?
C43 C39 C40 C42B -54.8(9) . . . . ?
C43 C39 C40 C42A -80.8(9) . . . . ?
C43 C44 C45 C46 -1.3(6) . . . . ?
C44 C45 C46 C38 1.0(5) . . . . ?
C44 C45 C46 C47 -177.3(3) . . . . ?
C45 C46 C47 C48 61.7(5) . . . . ?
C45 C46 C47 C49 -63.4(5) . . . . ?
C46 C38 C39 C40 179.7(4) . . . . ?
C46 C38 C39 C43 -1.3(5) . . . . ?
